data_4068651
loop_
_publ_author_name
'Liu, Bo'
'Liu, Xinli'
'Cui, Dongmei'
'Liu, Li'

_publ_section_title
;
 Reactivity of Rare-Earth Metal Complexes Stabilized by an
 Anilido-Phosphinimine Ligand
;
_journal_issue 5
_journal_name_full Organometallics
_journal_page_first 1453
_journal_paper_doi 10.1021/om801004r
_journal_volume 28
_journal_year 2009
_chemical_formula_sum 'C43 H51 Cl Lu N2 O2 P'
_chemical_formula_weight 869.25
_chemical_name_systematic
; 
 ? 
;
_space_group_IT_number 14
_symmetry_cell_setting monoclinic
_symmetry_space_group_name_Hall '-P 2ybc'
_symmetry_space_group_name_H-M 'P 1 21/c 1'
_atom_sites_solution_hydrogens geom
_atom_sites_solution_primary direct
_atom_sites_solution_secondary difmap
_audit_creation_method SHELXL-97
_cell_angle_alpha 90.00
_cell_angle_beta 93.6180(10)
_cell_angle_gamma 90.00
_cell_formula_units_Z 4
_cell_length_a 17.1659(10)
_cell_length_b 12.4296(7)
_cell_length_c 18.9236(11)
_cell_measurement_temperature 187(2)
_cell_volume 4029.6(4)
_computing_cell_refinement 'Bruker SMART'
_computing_data_collection 'Bruker SMART'
_computing_data_reduction 'Bruker SAINT'
_computing_molecular_graphics 'Bruker SHELXTL'
_computing_publication_material 'Bruker SHELXTL'
_computing_structure_refinement 'SHELXL-97 (Sheldrick, 1997)'
_computing_structure_solution 'SHELXS-97 (Sheldrick, 1990)'
_diffrn_ambient_temperature 273(2)
_diffrn_measured_fraction_theta_full 0.998
_diffrn_measured_fraction_theta_max 0.998
_diffrn_measurement_device_type 'CCD area detector'
_diffrn_measurement_method 'phi and omega scans'
_diffrn_radiation_monochromator graphite
_diffrn_radiation_source 'fine-focus sealed tube'
_diffrn_radiation_type MoK\a
_diffrn_radiation_wavelength 0.71073
_diffrn_reflns_av_R_equivalents 0.0355
_diffrn_reflns_av_sigmaI/netI 0.0430
_diffrn_reflns_limit_h_max 21
_diffrn_reflns_limit_h_min -17
_diffrn_reflns_limit_k_max 14
_diffrn_reflns_limit_k_min -15
_diffrn_reflns_limit_l_max 23
_diffrn_reflns_limit_l_min -23
_diffrn_reflns_number 22016
_diffrn_reflns_theta_full 26.03
_diffrn_reflns_theta_max 26.03
_diffrn_reflns_theta_min 1.96
_exptl_absorpt_coefficient_mu 2.593
_exptl_absorpt_correction_T_max 0.7129
_exptl_absorpt_correction_T_min 0.5870
_exptl_absorpt_correction_type multi-scan
_exptl_crystal_density_diffrn 1.433
_exptl_crystal_density_method 'not measured'
_exptl_crystal_F_000 1768
_exptl_crystal_size_max 0.23
_exptl_crystal_size_mid 0.18
_exptl_crystal_size_min 0.14
_refine_diff_density_max 1.658
_refine_diff_density_min -0.720
_refine_diff_density_rms 0.102
_refine_ls_extinction_coef constr
_refine_ls_extinction_method none
_refine_ls_goodness_of_fit_ref 1.039
_refine_ls_hydrogen_treatment mixed
_refine_ls_matrix_type full
_refine_ls_number_parameters 460
_refine_ls_number_reflns 7939
_refine_ls_number_restraints 0
_refine_ls_restrained_S_all 1.039
_refine_ls_R_factor_all 0.0411
_refine_ls_R_factor_gt 0.0320
_refine_ls_shift/su_max 0.304
_refine_ls_shift/su_mean 0.006
_refine_ls_structure_factor_coef Fsqd
_refine_ls_weighting_details 'calc w=1/[\s^2^(Fo^2^)+(0.0450P)^2^+0.3378P] where P=(Fo^2^+2Fc^2^)/3'
_refine_ls_weighting_scheme calc
_refine_ls_wR_factor_gt 0.0780
_refine_ls_wR_factor_ref 0.0826
_reflns_number_gt 6647
_reflns_number_total 7939
_reflns_threshold_expression >2sigma(I)
_cod_data_source_file om801004r_si_002.cif
_cod_data_source_block complex_4
_cod_depositor_comments
;
The following automatic conversions were performed:

'_symmetry_cell_setting' value 'Monoclinic' changed to 'monoclinic'
according to /home/saulius/struct/CIF-dictionaries/cif_core.dic
dictionary named 'cif_core.dic' version 2.4.2 from 2011-04-26.

Automatic conversion script
Id: cif_fix_values 1715 2011-07-08 13:25:40Z adriana 
;
_cod_original_sg_symbol_H-M P2(1)/c
_cod_database_code 4068651

loop_
_symmetry_equiv_pos_as_xyz
'x, y, z'
'-x, y+1/2, -z+1/2'
'-x, -y, -z'
'x, -y-1/2, z-1/2'

loop_
_atom_site_label
_atom_site_type_symbol
_atom_site_fract_x
_atom_site_fract_y
_atom_site_fract_z
_atom_site_U_iso_or_equiv
_atom_site_adp_type
_atom_site_occupancy
_atom_site_symmetry_multiplicity
_atom_site_calc_flag
_atom_site_refinement_flags
Lu Lu 0.158651(9) 0.867438(11) 0.339131(8) 0.02337(6) Uani 1 1 d .
N1 N 0.27045(17) 0.7734(2) 0.36585(15) 0.0230(6) Uani 1 1 d .
N2 N 0.24015(17) 1.0103(2) 0.32549(15) 0.0235(6) Uani 1 1 d .
P P 0.31960(5) 0.83916(7) 0.42720(5) 0.02153(19) Uani 1 1 d .
Cl1 Cl 0.02944(6) 0.96287(9) 0.31395(6) 0.0454(3) Uani 1 1 d .
C1 C 0.3922(4) 0.3988(4) 0.2298(3) 0.0617(15) Uani 1 1 d .
H1A H 0.4336 0.4195 0.2009 0.093 Uiso 1 1 calc R
H1B H 0.3504 0.3676 0.2006 0.093 Uiso 1 1 calc R
H1C H 0.4114 0.3471 0.2643 0.093 Uiso 1 1 calc R
C2 C 0.3750(3) 0.5990(3) 0.2418(2) 0.0373(10) Uani 1 1 d .
H2 H 0.4034 0.6067 0.2019 0.045 Uiso 1 1 calc R
C3 C 0.3465(2) 0.6914(3) 0.27346(19) 0.0313(9) Uani 1 1 d .
C4 C 0.3039(2) 0.6805(3) 0.33348(19) 0.0243(8) Uani 1 1 d .
C5 C 0.2910(2) 0.5775(3) 0.3611(2) 0.0304(8) Uani 1 1 d .
C6 C 0.3202(3) 0.4887(3) 0.3264(2) 0.0379(10) Uani 1 1 d .
H6 H 0.3106 0.4205 0.3441 0.045 Uiso 1 1 calc R
C7 C 0.3626(3) 0.4970(3) 0.2672(2) 0.0375(10) Uani 1 1 d .
C8 C 0.3617(3) 0.7996(3) 0.2412(2) 0.0505(13) Uani 1 1 d .
H8A H 0.3976 0.8394 0.2721 0.076 Uiso 1 1 calc R
H8B H 0.3135 0.8386 0.2347 0.076 Uiso 1 1 calc R
H8C H 0.3836 0.7898 0.1962 0.076 Uiso 1 1 calc R
C9 C 0.2447(3) 0.5620(3) 0.4255(2) 0.0435(11) Uani 1 1 d .
H9A H 0.2118 0.4999 0.4189 0.065 Uiso 1 1 calc R
H9B H 0.2130 0.6244 0.4321 0.065 Uiso 1 1 calc R
H9C H 0.2798 0.5518 0.4665 0.065 Uiso 1 1 calc R
C10 C 0.2513(2) 0.8841(3) 0.48984(18) 0.0234(8) Uani 1 1 d .
C11 C 0.2775(2) 0.9276(3) 0.5549(2) 0.0361(9) Uani 1 1 d .
H11 H 0.3304 0.9268 0.5689 0.043 Uiso 1 1 calc R
C12 C 0.2242(3) 0.9720(4) 0.5986(2) 0.0475(12) Uani 1 1 d .
H12 H 0.2406 1.0001 0.6426 0.057 Uiso 1 1 calc R
C13 C 0.1457(3) 0.9739(4) 0.5753(2) 0.0411(10) Uani 1 1 d .
H13 H 0.1093 1.0032 0.6042 0.049 Uiso 1 1 calc R
C14 C 0.1215(2) 0.9331(3) 0.5105(2) 0.0318(9) Uani 1 1 d .
H14 H 0.0685 0.9358 0.4969 0.038 Uiso 1 1 calc R
C15 C 0.1723(2) 0.8869(3) 0.46327(19) 0.0266(8) Uani 1 1 d .
C17 C 0.4317(3) 1.1478(3) 0.3514(2) 0.0383(10) Uani 1 1 d .
H17 H 0.4550 1.2101 0.3357 0.046 Uiso 1 1 calc R
C18 C 0.4729(2) 1.0821(3) 0.3994(2) 0.0355(9) Uani 1 1 d .
H18 H 0.5229 1.1006 0.4173 0.043 Uiso 1 1 calc R
C19 C 0.4378(2) 0.9888(3) 0.41999(19) 0.0294(8) Uani 1 1 d .
H19 H 0.4652 0.9434 0.4517 0.035 Uiso 1 1 calc R
C20 C 0.3625(2) 0.9598(3) 0.39493(18) 0.0218(7) Uani 1 1 d .
C21 C 0.3174(2) 1.0300(3) 0.34823(18) 0.0242(8) Uani 1 1 d .
C22 C 0.3573(2) 1.1230(3) 0.3267(2) 0.0334(9) Uani 1 1 d .
H22 H 0.3318 1.1693 0.2942 0.040 Uiso 1 1 calc R
C23 C 0.1692(2) 1.2216(4) 0.1954(2) 0.0408(10) Uani 1 1 d .
H23 H 0.1665 1.2342 0.1468 0.049 Uiso 1 1 calc R
C24 C 0.1958(2) 1.1224(3) 0.2213(2) 0.0320(9) Uani 1 1 d .
C25 C 0.2032(2) 1.1060(3) 0.2954(2) 0.0262(8) Uani 1 1 d .
C26 C 0.5150(3) 0.6258(3) 0.5266(3) 0.0447(12) Uani 1 1 d .
H26 H 0.5548 0.5827 0.5467 0.054 Uiso 1 1 calc R
C27 C 0.5224(2) 0.6709(4) 0.4620(2) 0.0431(11) Uani 1 1 d .
H27 H 0.5669 0.6576 0.4379 0.052 Uiso 1 1 calc R
C28 C 0.4493(3) 0.6432(3) 0.5624(2) 0.0381(10) Uani 1 1 d .
H28 H 0.4445 0.6107 0.6062 0.046 Uiso 1 1 calc R
C29 C 0.3895(2) 0.7089(3) 0.5339(2) 0.0301(8) Uani 1 1 d .
H29 H 0.3450 0.7202 0.5585 0.036 Uiso 1 1 calc R
C30 C 0.4642(2) 0.7369(3) 0.4316(2) 0.0332(9) Uani 1 1 d .
H30 H 0.4696 0.7671 0.3872 0.040 Uiso 1 1 calc R
C31 C 0.3970(2) 0.7576(3) 0.46835(18) 0.0251(8) Uani 1 1 d .
C32 C 0.1644(3) 1.0252(4) 0.1056(3) 0.0591(13) Uani 1 1 d .
H32A H 0.1126 1.0175 0.1214 0.089 Uiso 1 1 calc R
H32B H 0.1777 0.9622 0.0797 0.089 Uiso 1 1 calc R
H32C H 0.1665 1.0872 0.0756 0.089 Uiso 1 1 calc R
C33 C 0.2224(3) 1.0389(4) 0.1698(2) 0.0411(10) Uani 1 1 d .
H33 H 0.2255 0.9699 0.1948 0.049 Uiso 1 1 calc R
C34 C 0.3025(3) 1.0622(5) 0.1443(3) 0.0722(17) Uani 1 1 d .
H34A H 0.3027 1.1327 0.1235 0.108 Uiso 1 1 calc R
H34B H 0.3149 1.0097 0.1096 0.108 Uiso 1 1 calc R
H34C H 0.3405 1.0592 0.1837 0.108 Uiso 1 1 calc R
C35 C 0.1771(2) 1.1869(3) 0.3413(2) 0.0312(9) Uani 1 1 d .
C36 C 0.1499(2) 1.2831(3) 0.3116(2) 0.0411(10) Uani 1 1 d .
H36 H 0.1330 1.3368 0.3412 0.049 Uiso 1 1 calc R
C37 C 0.1470(2) 1.3012(3) 0.2401(2) 0.0441(11) Uani 1 1 d .
H37 H 0.1300 1.3673 0.2219 0.053 Uiso 1 1 calc R
C38 C 0.1787(3) 1.1708(3) 0.4210(2) 0.0378(10) Uani 1 1 d .
H38 H 0.1886 1.0943 0.4302 0.045 Uiso 1 1 calc R
C39 C 0.0999(3) 1.1981(4) 0.4507(3) 0.0612(15) Uani 1 1 d .
H39A H 0.0908 1.2742 0.4470 0.092 Uiso 1 1 calc R
H39B H 0.1006 1.1769 0.4995 0.092 Uiso 1 1 calc R
H39C H 0.0589 1.1604 0.4242 0.092 Uiso 1 1 calc R
C40 C 0.2445(3) 1.2337(4) 0.4601(2) 0.0593(14) Uani 1 1 d .
H40A H 0.2939 1.2076 0.4462 0.089 Uiso 1 1 calc R
H40B H 0.2415 1.2244 0.5102 0.089 Uiso 1 1 calc R
H40C H 0.2395 1.3086 0.4485 0.089 Uiso 1 1 calc R
O2 O 0.13619(17) 0.7572(2) 0.23717(14) 0.0413(7) Uani 1 1 d .
O1 O 0.08315(16) 0.7089(2) 0.36309(15) 0.0407(7) Uani 1 1 d .
C42 C 0.0557(3) 0.6449(4) 0.3040(3) 0.0619(15) Uani 1 1 d .
H42A H 0.0071 0.6738 0.2830 0.074 Uiso 1 1 calc R
H42B H 0.0467 0.5716 0.3189 0.074 Uiso 1 1 calc R
C43 C 0.1166(3) 0.6475(4) 0.2523(3) 0.0550(14) Uani 1 1 d .
H43A H 0.1627 0.6097 0.2713 0.066 Uiso 1 1 calc R
H43B H 0.0977 0.6117 0.2090 0.066 Uiso 1 1 calc R
C41 C 0.0319(3) 0.7025(4) 0.4203(3) 0.0655(16) Uani 1 1 d .
H41A H -0.0181 0.7322 0.4052 0.098 Uiso 1 1 calc R
H41B H 0.0538 0.7425 0.4601 0.098 Uiso 1 1 calc R
H41C H 0.0257 0.6286 0.4336 0.098 Uiso 1 1 calc R
C44 C 0.0873(6) 0.7884(7) 0.1782(4) 0.155(4) Uani 1 1 d .
H44A H 0.1107 0.7679 0.1355 0.233 Uiso 1 1 calc R
H44B H 0.0803 0.8651 0.1788 0.233 Uiso 1 1 calc R
H44C H 0.0375 0.7537 0.1801 0.233 Uiso 1 1 calc R

loop_
_atom_site_aniso_label
_atom_site_aniso_U_11
_atom_site_aniso_U_22
_atom_site_aniso_U_33
_atom_site_aniso_U_23
_atom_site_aniso_U_13
_atom_site_aniso_U_12
Lu 0.01924(10) 0.02707(10) 0.02355(9) -0.00116(6) -0.00067(6) -0.00120(6)
N1 0.0221(16) 0.0260(15) 0.0209(15) -0.0027(12) 0.0009(12) 0.0005(13)
N2 0.0235(17) 0.0258(15) 0.0213(15) 0.0031(12) 0.0025(12) 0.0030(13)
P 0.0190(5) 0.0264(5) 0.0192(4) 0.0001(4) 0.0016(3) -0.0009(4)
Cl1 0.0251(5) 0.0451(6) 0.0649(7) 0.0030(5) -0.0048(5) 0.0064(5)
C1 0.088(4) 0.041(2) 0.058(3) -0.003(2) 0.016(3) 0.024(3)
C2 0.044(3) 0.040(2) 0.028(2) -0.0038(18) 0.0102(18) 0.009(2)
C3 0.036(2) 0.032(2) 0.0252(19) -0.0021(16) 0.0015(16) 0.0038(18)
C4 0.0215(19) 0.0248(18) 0.0263(19) -0.0015(15) -0.0018(14) 0.0012(15)
C5 0.029(2) 0.028(2) 0.034(2) -0.0023(16) 0.0003(16) -0.0035(17)
C6 0.046(3) 0.0231(19) 0.044(2) 0.0053(17) 0.000(2) 0.0007(18)
C7 0.045(3) 0.032(2) 0.035(2) -0.0057(18) -0.0012(19) 0.0115(19)
C8 0.076(4) 0.040(2) 0.039(2) 0.005(2) 0.031(2) 0.004(2)
C9 0.055(3) 0.033(2) 0.045(3) 0.0040(19) 0.015(2) -0.009(2)
C10 0.0220(19) 0.0289(19) 0.0199(17) 0.0026(14) 0.0054(14) 0.0008(15)
C11 0.031(2) 0.051(3) 0.026(2) -0.0058(18) -0.0040(16) 0.005(2)
C12 0.052(3) 0.069(3) 0.021(2) -0.011(2) 0.0015(19) 0.015(2)
C13 0.038(3) 0.058(3) 0.028(2) 0.0003(19) 0.0147(18) 0.014(2)
C14 0.026(2) 0.039(2) 0.031(2) 0.0052(17) 0.0070(16) 0.0032(18)
C15 0.0230(19) 0.0303(19) 0.0269(19) 0.0032(15) 0.0053(15) -0.0001(16)
C17 0.036(2) 0.037(2) 0.041(2) 0.0103(18) 0.0006(19) -0.0150(19)
C18 0.026(2) 0.046(2) 0.034(2) 0.0017(19) -0.0056(16) -0.0145(19)
C19 0.022(2) 0.038(2) 0.027(2) 0.0077(16) -0.0023(15) -0.0012(17)
C20 0.0187(18) 0.0254(17) 0.0214(17) 0.0026(14) 0.0016(14) -0.0034(15)
C21 0.025(2) 0.0277(18) 0.0202(18) -0.0007(14) 0.0026(14) 0.0003(15)
C22 0.032(2) 0.031(2) 0.037(2) 0.0099(17) 0.0003(17) -0.0032(17)
C23 0.032(2) 0.053(3) 0.038(2) 0.020(2) 0.0001(18) 0.009(2)
C24 0.024(2) 0.038(2) 0.033(2) 0.0066(17) 0.0022(16) 0.0013(17)
C25 0.0198(19) 0.0285(18) 0.030(2) 0.0083(16) 0.0022(15) -0.0005(16)
C26 0.039(3) 0.034(2) 0.059(3) -0.001(2) -0.017(2) 0.0132(19)
C27 0.025(2) 0.053(3) 0.052(3) -0.011(2) 0.0063(19) 0.009(2)
C28 0.047(3) 0.033(2) 0.033(2) 0.0047(17) -0.0050(19) 0.0000(19)
C29 0.032(2) 0.0287(19) 0.029(2) 0.0022(16) 0.0001(16) 0.0009(17)
C30 0.029(2) 0.036(2) 0.034(2) 0.0000(17) 0.0040(17) 0.0034(18)
C31 0.023(2) 0.0261(18) 0.0255(19) -0.0031(15) -0.0047(15) -0.0016(15)
C32 0.063(3) 0.065(3) 0.048(3) 0.002(2) -0.009(2) 0.005(3)
C33 0.047(3) 0.049(3) 0.027(2) 0.0103(19) 0.0041(19) 0.010(2)
C34 0.048(3) 0.111(5) 0.060(3) -0.016(3) 0.023(3) 0.004(3)
C35 0.026(2) 0.0255(19) 0.042(2) 0.0034(17) 0.0078(17) -0.0007(16)
C36 0.037(3) 0.030(2) 0.056(3) 0.001(2) 0.009(2) 0.0046(19)
C37 0.037(3) 0.039(2) 0.057(3) 0.017(2) 0.002(2) 0.009(2)
C38 0.052(3) 0.0280(19) 0.035(2) -0.0033(18) 0.010(2) 0.002(2)
C39 0.075(4) 0.059(3) 0.054(3) -0.001(2) 0.031(3) 0.013(3)
C40 0.084(4) 0.051(3) 0.042(3) -0.010(2) -0.001(3) -0.004(3)
O2 0.0465(18) 0.0452(17) 0.0314(16) -0.0093(13) -0.0050(13) -0.0043(14)
O1 0.0332(16) 0.0452(16) 0.0442(17) -0.0091(13) 0.0058(13) -0.0108(14)
C42 0.051(3) 0.068(3) 0.067(4) -0.032(3) 0.011(3) -0.029(3)
C43 0.054(3) 0.047(3) 0.065(3) -0.027(2) 0.006(3) -0.014(2)
C41 0.063(4) 0.079(4) 0.057(3) -0.019(3) 0.025(3) -0.041(3)
C44 0.285(13) 0.113(6) 0.060(5) 0.005(4) -0.055(6) -0.044(8)

loop_
_atom_type_symbol
_atom_type_description
_atom_type_scat_dispersion_real
_atom_type_scat_dispersion_imag
_atom_type_scat_source
C C 0.0033 0.0016 'International Tables Vol C Tables 4.2.6.8 and 6.1.1.4'
H H 0.0000 0.0000 'International Tables Vol C Tables 4.2.6.8 and 6.1.1.4'
N N 0.0061 0.0033 'International Tables Vol C Tables 4.2.6.8 and 6.1.1.4'
O O 0.0106 0.0060 'International Tables Vol C Tables 4.2.6.8 and 6.1.1.4'
Cl Cl 0.1484 0.1585 'International Tables Vol C Tables 4.2.6.8 and 6.1.1.4'
P P 0.1023 0.0942 'International Tables Vol C Tables 4.2.6.8 and 6.1.1.4'
Lu Lu -0.4720 5.8584 'International Tables Vol C Tables 4.2.6.8 and 6.1.1.4'

loop_
_geom_angle_atom_site_label_1
_geom_angle_atom_site_label_2
_geom_angle_atom_site_label_3
_geom_angle
N1 Lu N2 84.85(10)
N1 Lu C15 78.58(11)
N2 Lu C15 90.54(11)
N1 Lu O2 88.61(10)
N2 Lu O2 115.16(10)
C15 Lu O2 150.25(11)
N1 Lu O1 89.68(10)
N2 Lu O1 173.70(10)
C15 Lu O1 85.28(11)
O2 Lu O1 67.73(10)
N1 Lu Cl1 176.21(7)
N2 Lu Cl1 98.62(7)
C15 Lu Cl1 99.79(9)
O2 Lu Cl1 91.26(8)
O1 Lu Cl1 86.76(7)
C4 N1 P 120.4(2)
C4 N1 Lu 132.0(2)
P N1 Lu 107.17(14)
C21 N2 C25 111.2(3)
C21 N2 Lu 132.9(2)
C25 N2 Lu 115.3(2)
N1 P C20 112.67(16)
N1 P C10 107.28(16)
C20 P C10 105.22(16)
N1 P C31 111.26(16)
C20 P C31 107.98(17)
C10 P C31 112.34(17)
C7 C2 C3 122.7(4)
C4 C3 C2 119.0(3)
C4 C3 C8 122.0(3)
C2 C3 C8 119.0(3)
C3 C4 C5 119.6(3)
C3 C4 N1 120.7(3)
C5 C4 N1 119.7(3)
C6 C5 C4 118.5(3)
C6 C5 C9 120.2(3)
C4 C5 C9 121.3(3)
C7 C6 C5 123.2(4)
C2 C7 C6 117.0(3)
C2 C7 C1 121.0(4)
C6 C7 C1 122.0(4)
C11 C10 C15 123.5(3)
C11 C10 P 120.9(3)
C15 C10 P 114.9(3)
C12 C11 C10 119.6(4)
C11 C12 C13 118.7(4)
C14 C13 C12 120.7(4)
C13 C14 C15 123.7(4)
C14 C15 C10 113.7(3)
C14 C15 Lu 130.3(3)
C10 C15 Lu 112.6(2)
C22 C17 C18 121.4(4)
C19 C18 C17 117.9(4)
C18 C19 C20 122.3(4)
C19 C20 C21 120.3(3)
C19 C20 P 119.4(3)
C21 C20 P 120.1(3)
N2 C21 C22 121.6(3)
N2 C21 C20 123.4(3)
C22 C21 C20 115.0(3)
C17 C22 C21 122.9(4)
C37 C23 C24 121.3(4)
C23 C24 C25 118.9(4)
C23 C24 C33 119.1(4)
C25 C24 C33 121.8(3)
C24 C25 C35 119.5(3)
C24 C25 N2 121.1(3)
C35 C25 N2 119.3(3)
C27 C26 C28 120.5(4)
C26 C27 C30 120.7(4)
C26 C28 C29 120.7(4)
C28 C29 C31 119.5(4)
C27 C30 C31 119.6(4)
C29 C31 C30 119.0(3)
C29 C31 P 121.3(3)
C30 C31 P 119.5(3)
C34 C33 C24 113.0(4)
C34 C33 C32 109.1(4)
C24 C33 C32 112.3(4)
C36 C35 C25 118.2(4)
C36 C35 C38 120.0(4)
C25 C35 C38 121.8(3)
C37 C36 C35 122.1(4)
C36 C37 C23 119.8(4)
C35 C38 C40 112.3(4)
C35 C38 C39 111.9(4)
C40 C38 C39 110.6(4)
C44 O2 C43 106.5(5)
C44 O2 Lu 122.8(4)
C43 O2 Lu 114.4(3)
C42 O1 C41 111.8(3)
C42 O1 Lu 117.5(3)
C41 O1 Lu 123.1(3)
O1 C42 C43 107.2(4)
O2 C43 C42 109.7(4)

loop_
_geom_bond_atom_site_label_1
_geom_bond_atom_site_label_2
_geom_bond_distance
Lu N1 2.276(3)
Lu N2 2.285(3)
Lu C15 2.359(4)
Lu O2 2.378(3)
Lu O1 2.417(3)
Lu Cl1 2.5339(10)
N1 C4 1.444(4)
N1 P 1.613(3)
N2 C21 1.390(5)
N2 C25 1.448(4)
P C20 1.795(3)
P C10 1.807(3)
P C31 1.809(4)
C1 C7 1.514(5)
C2 C7 1.377(6)
C2 C3 1.398(5)
C3 C4 1.396(5)
C3 C8 1.507(5)
C4 C5 1.405(5)
C5 C6 1.393(5)
C5 C9 1.510(5)
C6 C7 1.378(6)
C10 C11 1.392(5)
C10 C15 1.417(5)
C11 C12 1.387(5)
C12 C13 1.391(6)
C13 C14 1.367(6)
C14 C15 1.411(5)
C17 C22 1.367(6)
C17 C18 1.383(6)
C18 C19 1.375(5)
C19 C20 1.396(5)
C20 C21 1.434(5)
C21 C22 1.417(5)
C23 C37 1.371(6)
C23 C24 1.393(5)
C24 C25 1.416(5)
C24 C33 1.514(6)
C25 C35 1.419(5)
C26 C27 1.359(7)
C26 C28 1.369(6)
C27 C30 1.389(6)
C28 C29 1.393(5)
C29 C31 1.393(5)
C30 C31 1.407(5)
C32 C33 1.530(6)
C33 C34 1.513(6)
C35 C36 1.390(6)
C35 C38 1.520(5)
C36 C37 1.370(6)
C38 C40 1.526(6)
C38 C39 1.536(6)
O2 C44 1.408(8)
O2 C43 1.437(5)
O1 C42 1.428(5)
O1 C41 1.439(5)
C42 C43 1.476(7)
